data_4025853
loop_
_publ_author_name
'Christopher S. Junker'
'Mark E. Welker'
'Cynthia S. Day'

_publ_contact_author_address
; 
Department of Chemistry 
Wake Forest University
P. O. Box 7486
Winston-Salem, N.C. 27109
U.S.A.
;
_publ_contact_author_email welker@wfu.edu
_publ_contact_author_fax '336 758 4656'
_publ_contact_author_name 'Mark E. Welker'
_publ_contact_author_phone '336 758 5758'
_publ_section_title
;
 Synthesis of 4-Aryl- and 4-Alkyl-2-silyl-1,3-butadienes and Their
 Diels-Alder/Cross-Coupling Reactions
;
_journal_name_full 'Journal of Organic Chemistry'
_journal_page_first 8155
_journal_page_last 8165
_journal_paper_doi 10.1021/jo1017734
_journal_volume 75
_journal_year 2010
_chemical_formula_moiety 'C25 H27 N O2'
_chemical_formula_sum 'C25 H27 N O2'
_chemical_formula_weight 373.48
_chemical_name_systematic
; 
 ? 
;
_space_group_IT_number 14
_symmetry_cell_setting monoclinic
_symmetry_space_group_name_Hall '-P 2ybc'
_symmetry_space_group_name_H-M 'P 1 21/c 1'
_atom_sites_solution_hydrogens geom
_atom_sites_solution_primary direct
_atom_sites_solution_secondary difmap
_audit_creation_method SHELXTL
_cell_angle_alpha 90.00
_cell_angle_beta 95.843(4)
_cell_angle_gamma 90.00
_cell_formula_units_Z 8
_cell_length_a 11.975(3)
_cell_length_b 16.248(4)
_cell_length_c 21.172(6)
_cell_measurement_reflns_used 656
_cell_measurement_temperature 193(2)
_cell_measurement_theta_max 18.01
_cell_measurement_theta_min 3.86
_cell_volume 4098.0(18)
_computing_cell_refinement 'Bruker SAINT'
_computing_data_collection 'Bruker SMART'
_computing_data_reduction 'Bruker SAINT'
_computing_molecular_graphics 'Bruker SHELXTL'
_computing_publication_material 'Bruker SHELXTL'
_computing_structure_refinement 'Bruker SHELXTL'
_computing_structure_solution 'Bruker SHELXTL'
_diffrn_ambient_temperature 193(2)
_diffrn_measured_fraction_theta_full 0.996
_diffrn_measured_fraction_theta_max 0.996
_diffrn_measurement_device_type 'Bruker APEX-II CCD'
_diffrn_measurement_method '\f and \w scans'
_diffrn_radiation_monochromator graphite
_diffrn_radiation_source 'fine-focus sealed tube'
_diffrn_radiation_type MoK\a
_diffrn_radiation_wavelength 0.71073
_diffrn_reflns_av_R_equivalents 0.2104
_diffrn_reflns_av_sigmaI/netI 0.1787
_diffrn_reflns_limit_h_max 13
_diffrn_reflns_limit_h_min -13
_diffrn_reflns_limit_k_max 18
_diffrn_reflns_limit_k_min -18
_diffrn_reflns_limit_l_max 23
_diffrn_reflns_limit_l_min -24
_diffrn_reflns_number 28952
_diffrn_reflns_theta_full 24.11
_diffrn_reflns_theta_max 24.11
_diffrn_reflns_theta_min 3.73
_exptl_absorpt_coefficient_mu 0.076
_exptl_absorpt_correction_T_max 0.9985
_exptl_absorpt_correction_T_min 0.9681
_exptl_absorpt_correction_type multi-scan
_exptl_absorpt_process_details
;
 Data were corrected for scaling and absorption effects
 using the  multi-scan technique (SADABS) Sheldrick, G. M. (2008).  
;
_exptl_crystal_colour colourless
_exptl_crystal_density_diffrn 1.211
_exptl_crystal_density_method 'not measured'
_exptl_crystal_description needle
_exptl_crystal_F_000 1600
_exptl_crystal_size_max 0.43
_exptl_crystal_size_mid 0.03
_exptl_crystal_size_min 0.02
_refine_diff_density_max 0.341
_refine_diff_density_min -0.306
_refine_diff_density_rms 0.065
_refine_ls_extinction_method none
_refine_ls_goodness_of_fit_ref 0.961
_refine_ls_hydrogen_treatment constr
_refine_ls_matrix_type full
_refine_ls_number_parameters 511
_refine_ls_number_reflns 6505
_refine_ls_number_restraints 0
_refine_ls_restrained_S_all 0.961
_refine_ls_R_factor_all 0.2093
_refine_ls_R_factor_gt 0.0869
_refine_ls_shift/su_max 0.000
_refine_ls_shift/su_mean 0.000
_refine_ls_structure_factor_coef Fsqd
_refine_ls_weighting_details 'calc w=1/[\s^2^(Fo^2^)+(0.0813P)^2^+0.0000P] where P=(Fo^2^+2Fc^2^)/3'
_refine_ls_weighting_scheme calc
_refine_ls_wR_factor_gt 0.1720
_refine_ls_wR_factor_ref 0.2255
_reflns_number_gt 2748
_reflns_number_total 6505
_reflns_threshold_expression >2sigma(I)
_cod_data_source_file jo1017734_si_002_3.cif
_cod_data_source_block a79q
_cod_depositor_comments
;
The following automatic conversions were performed:

'_symmetry_cell_setting' value 'Monoclinic' changed to 'monoclinic'
according to the built-in table from CIF Core dictionary named
'cif_core.dic' version 2.4.1 from 2010-06-29.

Automatic conversion script
Id: cif_fix_values 1646 2011-03-28 12:23:43Z adriana 
;
_cod_original_cell_volume 4097.9(19)
_cod_database_code 4025853

loop_
_symmetry_equiv_pos_as_xyz
'x, y, z'
'-x, y+1/2, -z+1/2'
'-x, -y, -z'
'x, -y-1/2, z-1/2'

loop_
_atom_site_label
_atom_site_type_symbol
_atom_site_fract_x
_atom_site_fract_y
_atom_site_fract_z
_atom_site_U_iso_or_equiv
_atom_site_adp_type
_atom_site_occupancy
_atom_site_symmetry_multiplicity
_atom_site_calc_flag
_atom_site_refinement_flags
_atom_site_disorder_assembly
_atom_site_disorder_group
O1A O 0.5002(3) 0.4555(2) 0.27956(17) 0.0321(10) Uani 1 1 d . . .
O2A O 0.4299(3) 0.5851(2) 0.46219(16) 0.0353(11) Uani 1 1 d . . .
N1A N 0.4407(4) 0.5101(3) 0.37058(19) 0.0245(11) Uani 1 1 d . . .
C1A C 0.5113(5) 0.5063(3) 0.3215(2) 0.0245(14) Uani 1 1 d . . .
C2A C 0.5960(5) 0.5741(3) 0.3305(2) 0.0270(14) Uani 1 1 d . . .
H2A H 0.6728 0.5508 0.3282 0.032 Uiso 1 1 calc R . .
C3A C 0.5861(5) 0.6057(3) 0.3985(2) 0.0290(14) Uani 1 1 d . . .
H3A H 0.6505 0.5842 0.4276 0.035 Uiso 1 1 calc R . .
C4A C 0.4785(5) 0.5680(4) 0.4162(3) 0.0279(14) Uani 1 1 d . . .
C5A C 0.5747(5) 0.6447(3) 0.2802(2) 0.0274(14) Uani 1 1 d . . .
H5A H 0.6457 0.6773 0.2820 0.033 Uiso 1 1 calc R . .
C6A C 0.4851(5) 0.7028(3) 0.2991(2) 0.0269(14) Uani 1 1 d . . .
H6A H 0.4254 0.7185 0.2684 0.032 Uiso 1 1 calc R . .
C7A C 0.4883(5) 0.7322(3) 0.3579(2) 0.0276(14) Uani 1 1 d . . .
C8A C 0.5803(5) 0.6998(3) 0.4053(3) 0.0302(14) Uani 1 1 d . . .
H8A1 H 0.5647 0.7145 0.4489 0.036 Uiso 1 1 calc R . .
H8A2 H 0.6531 0.7247 0.3973 0.036 Uiso 1 1 calc R . .
C9A C 0.3445(5) 0.4602(3) 0.3744(2) 0.0257(14) Uani 1 1 d . . .
C10A C 0.2651(5) 0.4526(4) 0.3225(3) 0.0304(15) Uani 1 1 d . . .
H10A H 0.2763 0.4789 0.2836 0.037 Uiso 1 1 calc R . .
C11A C 0.1698(5) 0.4067(4) 0.3275(3) 0.0372(16) Uani 1 1 d . . .
H11A H 0.1152 0.4015 0.2919 0.045 Uiso 1 1 calc R . .
C12A C 0.1527(5) 0.3681(4) 0.3835(3) 0.0411(17) Uani 1 1 d . . .
H12A H 0.0859 0.3377 0.3870 0.049 Uiso 1 1 calc R . .
C13A C 0.2336(5) 0.3742(4) 0.4346(3) 0.0375(16) Uani 1 1 d . . .
H13A H 0.2229 0.3467 0.4731 0.045 Uiso 1 1 calc R . .
C14A C 0.3290(5) 0.4195(3) 0.4305(3) 0.0297(14) Uani 1 1 d . . .
H14A H 0.3844 0.4230 0.4659 0.036 Uiso 1 1 calc R . .
C15A C 0.5534(5) 0.6113(3) 0.2118(2) 0.0264(14) Uani 1 1 d . . .
H15A H 0.5915 0.5574 0.2102 0.032 Uiso 1 1 calc R . .
H15B H 0.4718 0.6013 0.2025 0.032 Uiso 1 1 calc R . .
C16A C 0.5918(5) 0.6658(4) 0.1588(3) 0.0318(15) Uani 1 1 d . . .
C17A C 0.5508(6) 0.6250(4) 0.0951(3) 0.0476(19) Uani 1 1 d . . .
H17A H 0.4689 0.6199 0.0914 0.071 Uiso 1 1 calc R . .
H17B H 0.5845 0.5702 0.0931 0.071 Uiso 1 1 calc R . .
H17C H 0.5730 0.6589 0.0601 0.071 Uiso 1 1 calc R . .
C18A C 0.7200(5) 0.6700(4) 0.1636(3) 0.0456(18) Uani 1 1 d . . .
H18A H 0.7431 0.7040 0.1290 0.068 Uiso 1 1 calc R . .
H18B H 0.7505 0.6143 0.1604 0.068 Uiso 1 1 calc R . .
H18C H 0.7485 0.6943 0.2044 0.068 Uiso 1 1 calc R . .
C19A C 0.5446(6) 0.7515(4) 0.1600(3) 0.052(2) Uani 1 1 d . . .
H19A H 0.5758 0.7797 0.1988 0.078 Uiso 1 1 calc R . .
H19B H 0.4627 0.7487 0.1592 0.078 Uiso 1 1 calc R . .
H19C H 0.5644 0.7821 0.1229 0.078 Uiso 1 1 calc R . .
C20A C 0.4055(5) 0.7926(4) 0.3779(3) 0.0295(15) Uani 1 1 d . . .
C21A C 0.3674(5) 0.7884(4) 0.4381(3) 0.0375(16) Uani 1 1 d . . .
H21A H 0.3977 0.7484 0.4678 0.045 Uiso 1 1 calc R . .
C22A C 0.2863(5) 0.8420(4) 0.4545(3) 0.0479(18) Uani 1 1 d . . .
H22A H 0.2599 0.8379 0.4952 0.058 Uiso 1 1 calc R . .
C23A C 0.2425(5) 0.9017(4) 0.4126(3) 0.0479(18) Uani 1 1 d . . .
H23A H 0.1872 0.9389 0.4245 0.058 Uiso 1 1 calc R . .
C24A C 0.2799(5) 0.9065(4) 0.3536(3) 0.0427(17) Uani 1 1 d . . .
H24A H 0.2490 0.9464 0.3240 0.051 Uiso 1 1 calc R . .
C25A C 0.3618(5) 0.8538(4) 0.3371(3) 0.0353(15) Uani 1 1 d . . .
H25A H 0.3892 0.8595 0.2968 0.042 Uiso 1 1 calc R . .
O1B O 0.0076(3) -0.3390(2) -0.20779(18) 0.0368(11) Uani 1 1 d . . .
O2B O -0.0618(4) -0.1983(2) -0.02966(18) 0.0417(12) Uani 1 1 d . . .
N1B N -0.0513(4) -0.2794(3) -0.11748(19) 0.0265(12) Uani 1 1 d . . .
C1B C 0.0167(5) -0.2849(4) -0.1682(2) 0.0281(14) Uani 1 1 d . . .
C2B C 0.0991(5) -0.2150(3) -0.1628(2) 0.0249(14) Uani 1 1 d . . .
H2B H 0.1768 -0.2372 -0.1639 0.030 Uiso 1 1 calc R . .
C3B C 0.0882(5) -0.1772(3) -0.0968(2) 0.0284(14) Uani 1 1 d . . .
H3B H 0.1550 -0.1930 -0.0671 0.034 Uiso 1 1 calc R . .
C4B C -0.0154(5) -0.2171(4) -0.0756(3) 0.0302(15) Uani 1 1 d . . .
C5B C 0.0745(5) -0.1498(3) -0.2172(2) 0.0276(14) Uani 1 1 d . . .
H5B H 0.1434 -0.1149 -0.2163 0.033 Uiso 1 1 calc R . .
C6B C -0.0190(5) -0.0928(3) -0.2026(3) 0.0261(14) Uani 1 1 d . . .
H6B H -0.0794 -0.0825 -0.2343 0.031 Uiso 1 1 calc R . .
C7B C -0.0184(5) -0.0568(3) -0.1462(2) 0.0248(13) Uani 1 1 d . . .
C8B C 0.0743(5) -0.0838(3) -0.0963(2) 0.0278(14) Uani 1 1 d . . .
H8B1 H 0.0561 -0.0659 -0.0539 0.033 Uiso 1 1 calc R . .
H8B2 H 0.1457 -0.0574 -0.1047 0.033 Uiso 1 1 calc R . .
C9B C -0.1475(5) -0.3308(4) -0.1118(3) 0.0323(15) Uani 1 1 d . . .
C10B C -0.2252(5) -0.3431(4) -0.1633(3) 0.0346(15) Uani 1 1 d . . .
H10B H -0.2141 -0.3193 -0.2032 0.042 Uiso 1 1 calc R . .
C11B C -0.3187(5) -0.3898(4) -0.1571(3) 0.0442(18) Uani 1 1 d . . .
H11B H -0.3720 -0.3988 -0.1928 0.053 Uiso 1 1 calc R . .
C12B C -0.3358(6) -0.4237(4) -0.0990(4) 0.0482(19) Uani 1 1 d . . .
H12B H -0.4012 -0.4553 -0.0945 0.058 Uiso 1 1 calc R . .
C13B C -0.2562(6) -0.4112(4) -0.0474(3) 0.0481(19) Uani 1 1 d . . .
H13B H -0.2671 -0.4349 -0.0075 0.058 Uiso 1 1 calc R . .
C14B C -0.1624(5) -0.3651(4) -0.0535(3) 0.0386(16) Uani 1 1 d . . .
H14B H -0.1081 -0.3568 -0.0181 0.046 Uiso 1 1 calc R . .
C15B C 0.0571(5) -0.1878(3) -0.2842(2) 0.0296(15) Uani 1 1 d . . .
H15C H 0.0973 -0.2411 -0.2834 0.035 Uiso 1 1 calc R . .
H15D H -0.0239 -0.1995 -0.2944 0.035 Uiso 1 1 calc R . .
C16B C 0.0966(5) -0.1351(4) -0.3380(2) 0.0334(15) Uani 1 1 d . . .
C17B C 0.0582(5) -0.1788(4) -0.4009(2) 0.0407(17) Uani 1 1 d . . .
H17D H 0.0950 -0.2326 -0.4018 0.061 Uiso 1 1 calc R . .
H17E H 0.0786 -0.1453 -0.4365 0.061 Uiso 1 1 calc R . .
H17F H -0.0234 -0.1864 -0.4045 0.061 Uiso 1 1 calc R . .
C18B C 0.2244(5) -0.1280(4) -0.3327(3) 0.0460(18) Uani 1 1 d . . .
H18D H 0.2574 -0.1831 -0.3345 0.069 Uiso 1 1 calc R . .
H18E H 0.2512 -0.1018 -0.2922 0.069 Uiso 1 1 calc R . .
H18F H 0.2466 -0.0946 -0.3678 0.069 Uiso 1 1 calc R . .
C19B C 0.0447(6) -0.0484(4) -0.3406(3) 0.0483(19) Uani 1 1 d . . .
H19D H 0.0731 -0.0171 -0.3752 0.072 Uiso 1 1 calc R . .
H19E H 0.0651 -0.0202 -0.3002 0.072 Uiso 1 1 calc R . .
H19F H -0.0372 -0.0528 -0.3482 0.072 Uiso 1 1 calc R . .
C20B C -0.1031(4) 0.0029(3) -0.1303(2) 0.0245(13) Uani 1 1 d . . .
C21B C -0.1437(5) 0.0046(3) -0.0705(2) 0.0278(14) Uani 1 1 d . . .
H21B H -0.1142 -0.0326 -0.0385 0.033 Uiso 1 1 calc R . .
C22B C -0.2263(5) 0.0600(4) -0.0576(3) 0.0341(15) Uani 1 1 d . . .
H22B H -0.2536 0.0599 -0.0170 0.041 Uiso 1 1 calc R . .
C23B C -0.2692(5) 0.1153(4) -0.1031(3) 0.0390(16) Uani 1 1 d . . .
H23B H -0.3262 0.1529 -0.0940 0.047 Uiso 1 1 calc R . .
C24B C -0.2288(5) 0.1156(4) -0.1619(3) 0.0379(16) Uani 1 1 d . . .
H24B H -0.2583 0.1536 -0.1933 0.046 Uiso 1 1 calc R . .
C25B C -0.1458(5) 0.0610(4) -0.1754(3) 0.0302(15) Uani 1 1 d . . .
H25B H -0.1175 0.0628 -0.2157 0.036 Uiso 1 1 calc R . .

loop_
_atom_site_aniso_label
_atom_site_aniso_U_11
_atom_site_aniso_U_22
_atom_site_aniso_U_33
_atom_site_aniso_U_23
_atom_site_aniso_U_13
_atom_site_aniso_U_12
O1A 0.041(3) 0.029(3) 0.028(2) -0.0039(19) 0.0108(19) -0.001(2)
O2A 0.045(3) 0.040(3) 0.024(2) -0.0088(18) 0.015(2) -0.010(2)
N1A 0.022(3) 0.029(3) 0.023(3) 0.001(2) 0.002(2) -0.001(2)
C1A 0.028(3) 0.024(4) 0.023(3) 0.000(3) 0.008(3) 0.000(3)
C2A 0.023(3) 0.034(4) 0.024(3) 0.002(3) 0.004(2) 0.002(3)
C3A 0.037(4) 0.025(4) 0.024(3) 0.000(3) -0.001(3) 0.003(3)
C4A 0.030(4) 0.029(4) 0.024(3) 0.001(3) -0.001(3) 0.002(3)
C5A 0.033(4) 0.022(3) 0.028(3) 0.002(3) 0.010(3) 0.003(3)
C6A 0.034(4) 0.024(4) 0.022(3) 0.007(3) 0.001(3) 0.003(3)
C7A 0.029(4) 0.029(4) 0.025(3) 0.001(3) 0.007(3) -0.007(3)
C8A 0.031(4) 0.028(4) 0.032(3) 0.002(3) 0.005(3) -0.007(3)
C9A 0.028(4) 0.023(3) 0.027(3) 0.000(3) 0.006(3) 0.000(3)
C10A 0.027(4) 0.035(4) 0.030(3) -0.007(3) 0.006(3) 0.000(3)
C11A 0.025(4) 0.036(4) 0.048(4) -0.019(3) -0.005(3) 0.006(3)
C12A 0.035(4) 0.039(4) 0.051(4) -0.010(3) 0.014(3) -0.010(3)
C13A 0.050(4) 0.033(4) 0.032(4) -0.001(3) 0.014(3) -0.006(3)
C14A 0.031(4) 0.030(4) 0.028(3) -0.001(3) 0.004(3) -0.002(3)
C15A 0.027(3) 0.026(4) 0.027(3) 0.002(3) 0.007(3) 0.001(3)
C16A 0.035(4) 0.034(4) 0.026(3) 0.006(3) 0.005(3) 0.009(3)
C17A 0.064(5) 0.057(5) 0.022(3) 0.006(3) 0.005(3) -0.002(4)
C18A 0.049(4) 0.048(5) 0.043(4) 0.005(3) 0.021(3) 0.004(4)
C19A 0.068(5) 0.047(5) 0.045(4) 0.023(3) 0.024(4) 0.014(4)
C20A 0.029(4) 0.029(4) 0.029(3) -0.006(3) -0.003(3) -0.003(3)
C21A 0.041(4) 0.038(4) 0.034(4) -0.008(3) 0.004(3) -0.005(3)
C22A 0.045(4) 0.057(5) 0.043(4) -0.017(4) 0.010(3) 0.002(4)
C23A 0.036(4) 0.043(5) 0.065(5) -0.020(4) 0.005(4) 0.012(4)
C24A 0.040(4) 0.033(4) 0.055(4) -0.004(3) 0.003(3) 0.003(3)
C25A 0.038(4) 0.026(4) 0.041(4) -0.001(3) 0.001(3) -0.003(3)
O1B 0.046(3) 0.031(3) 0.034(2) -0.010(2) 0.011(2) -0.003(2)
O2B 0.063(3) 0.035(3) 0.031(2) -0.0090(19) 0.019(2) 0.000(2)
N1B 0.030(3) 0.026(3) 0.024(3) -0.002(2) 0.004(2) 0.003(2)
C1B 0.038(4) 0.026(4) 0.019(3) 0.003(3) -0.001(3) 0.008(3)
C2B 0.025(3) 0.026(4) 0.023(3) -0.001(3) 0.000(2) 0.001(3)
C3B 0.026(3) 0.031(4) 0.026(3) -0.005(3) -0.005(3) 0.002(3)
C4B 0.034(4) 0.028(4) 0.028(3) -0.005(3) -0.002(3) 0.006(3)
C5B 0.022(3) 0.031(4) 0.030(3) -0.004(3) 0.004(3) 0.002(3)
C6B 0.025(3) 0.027(4) 0.027(3) 0.005(3) 0.007(3) 0.002(3)
C7B 0.030(3) 0.015(3) 0.030(3) 0.002(3) 0.005(3) -0.002(3)
C8B 0.028(3) 0.031(4) 0.024(3) -0.003(3) 0.000(3) -0.002(3)
C9B 0.031(4) 0.032(4) 0.035(4) -0.004(3) 0.008(3) -0.002(3)
C10B 0.030(4) 0.035(4) 0.039(4) -0.008(3) 0.006(3) 0.005(3)
C11B 0.036(4) 0.052(5) 0.044(4) -0.018(3) 0.005(3) 0.001(4)
C12B 0.041(4) 0.031(4) 0.076(5) -0.013(4) 0.023(4) -0.005(3)
C13B 0.058(5) 0.041(5) 0.049(4) 0.005(3) 0.025(4) -0.007(4)
C14B 0.044(4) 0.041(4) 0.031(4) 0.008(3) 0.002(3) -0.004(4)
C15B 0.031(4) 0.034(4) 0.025(3) -0.002(3) 0.010(3) 0.001(3)
C16B 0.037(4) 0.038(4) 0.025(3) -0.003(3) 0.005(3) -0.005(3)
C17B 0.046(4) 0.051(4) 0.026(3) -0.004(3) 0.008(3) -0.010(3)
C18B 0.040(4) 0.060(5) 0.040(4) -0.006(3) 0.015(3) -0.009(4)
C19B 0.055(5) 0.049(5) 0.045(4) 0.017(3) 0.021(3) 0.011(4)
C20B 0.021(3) 0.028(4) 0.024(3) 0.000(3) -0.001(2) -0.009(3)
C21B 0.029(3) 0.031(4) 0.022(3) -0.002(3) -0.002(3) 0.000(3)
C22B 0.038(4) 0.035(4) 0.029(3) -0.009(3) 0.008(3) 0.002(3)
C23B 0.035(4) 0.037(4) 0.045(4) -0.005(3) 0.002(3) 0.005(3)
C24B 0.043(4) 0.029(4) 0.042(4) 0.004(3) 0.005(3) 0.003(3)
C25B 0.026(3) 0.035(4) 0.029(3) -0.001(3) 0.001(3) -0.006(3)

loop_
_atom_type_symbol
_atom_type_description
_atom_type_scat_dispersion_real
_atom_type_scat_dispersion_imag
_atom_type_scat_source
C C 0.0033 0.0016 'International Tables Vol C Tables 4.2.6.8 and 6.1.1.4'
H H 0.0000 0.0000 'International Tables Vol C Tables 4.2.6.8 and 6.1.1.4'
N N 0.0061 0.0033 'International Tables Vol C Tables 4.2.6.8 and 6.1.1.4'
O O 0.0106 0.0060 'International Tables Vol C Tables 4.2.6.8 and 6.1.1.4'

loop_
_geom_angle_atom_site_label_1
_geom_angle_atom_site_label_2
_geom_angle_atom_site_label_3
_geom_angle
_geom_angle_site_symmetry_1
_geom_angle_site_symmetry_3
_geom_angle_publ_flag
C4A N1A C1A 111.4(5) . . ?
C4A N1A C9A 123.8(4) . . ?
C1A N1A C9A 124.8(4) . . ?
O1A C1A N1A 122.8(5) . . ?
O1A C1A C2A 128.2(5) . . ?
N1A C1A C2A 109.0(4) . . ?
C1A C2A C3A 104.3(4) . . ?
C1A C2A C5A 113.0(4) . . ?
C3A C2A C5A 111.5(4) . . ?
C1A C2A H2A 109.3 . . ?
C3A C2A H2A 109.3 . . ?
C5A C2A H2A 109.3 . . ?
C4A C3A C8A 109.5(5) . . ?
C4A C3A C2A 104.1(4) . . ?
C8A C3A C2A 115.2(4) . . ?
C4A C3A H3A 109.3 . . ?
C8A C3A H3A 109.3 . . ?
C2A C3A H3A 109.3 . . ?
O2A C4A N1A 124.2(5) . . ?
O2A C4A C3A 126.6(5) . . ?
N1A C4A C3A 109.2(5) . . ?
C6A C5A C15A 114.4(5) . . ?
C6A C5A C2A 110.3(4) . . ?
C15A C5A C2A 112.4(4) . . ?
C6A C5A H5A 106.4 . . ?
C15A C5A H5A 106.4 . . ?
C2A C5A H5A 106.4 . . ?
C7A C6A C5A 121.2(5) . . ?
C7A C6A H6A 119.4 . . ?
C5A C6A H6A 119.4 . . ?
C6A C7A C20A 123.2(5) . . ?
C6A C7A C8A 116.5(5) . . ?
C20A C7A C8A 120.3(5) . . ?
C7A C8A C3A 108.8(5) . . ?
C7A C8A H8A1 109.9 . . ?
C3A C8A H8A1 109.9 . . ?
C7A C8A H8A2 109.9 . . ?
C3A C8A H8A2 109.9 . . ?
H8A1 C8A H8A2 108.3 . . ?
C10A C9A C14A 119.8(5) . . ?
C10A C9A N1A 120.2(5) . . ?
C14A C9A N1A 120.0(5) . . ?
C11A C10A C9A 119.7(5) . . ?
C11A C10A H10A 120.1 . . ?
C9A C10A H10A 120.1 . . ?
C12A C11A C10A 120.7(6) . . ?
C12A C11A H11A 119.7 . . ?
C10A C11A H11A 119.7 . . ?
C11A C12A C13A 119.3(6) . . ?
C11A C12A H12A 120.3 . . ?
C13A C12A H12A 120.3 . . ?
C14A C13A C12A 120.8(6) . . ?
C14A C13A H13A 119.6 . . ?
C12A C13A H13A 119.6 . . ?
C13A C14A C9A 119.7(6) . . ?
C13A C14A H14A 120.2 . . ?
C9A C14A H14A 120.2 . . ?
C16A C15A C5A 116.7(5) . . ?
C16A C15A H15A 108.1 . . ?
C5A C15A H15A 108.1 . . ?
C16A C15A H15B 108.1 . . ?
C5A C15A H15B 108.1 . . ?
H15A C15A H15B 107.3 . . ?
C19A C16A C18A 109.6(5) . . ?
C19A C16A C15A 112.4(5) . . ?
C18A C16A C15A 110.5(5) . . ?
C19A C16A C17A 109.1(5) . . ?
C18A C16A C17A 107.8(5) . . ?
C15A C16A C17A 107.4(5) . . ?
C16A C17A H17A 109.5 . . ?
C16A C17A H17B 109.5 . . ?
H17A C17A H17B 109.5 . . ?
C16A C17A H17C 109.5 . . ?
H17A C17A H17C 109.5 . . ?
H17B C17A H17C 109.5 . . ?
C16A C18A H18A 109.5 . . ?
C16A C18A H18B 109.5 . . ?
H18A C18A H18B 109.5 . . ?
C16A C18A H18C 109.5 . . ?
H18A C18A H18C 109.5 . . ?
H18B C18A H18C 109.5 . . ?
C16A C19A H19A 109.5 . . ?
C16A C19A H19B 109.5 . . ?
H19A C19A H19B 109.5 . . ?
C16A C19A H19C 109.5 . . ?
H19A C19A H19C 109.5 . . ?
H19B C19A H19C 109.5 . . ?
C25A C20A C21A 117.8(6) . . ?
C25A C20A C7A 121.1(5) . . ?
C21A C20A C7A 121.1(5) . . ?
C22A C21A C20A 120.1(6) . . ?
C22A C21A H21A 119.9 . . ?
C20A C21A H21A 119.9 . . ?
C21A C22A C23A 121.0(6) . . ?
C21A C22A H22A 119.5 . . ?
C23A C22A H22A 119.5 . . ?
C24A C23A C22A 119.2(6) . . ?
C24A C23A H23A 120.4 . . ?
C22A C23A H23A 120.4 . . ?
C23A C24A C25A 120.2(6) . . ?
C23A C24A H24A 119.9 . . ?
C25A C24A H24A 119.9 . . ?
C24A C25A C20A 121.6(6) . . ?
C24A C25A H25A 119.2 . . ?
C20A C25A H25A 119.2 . . ?
C4B N1B C1B 111.6(5) . . ?
C4B N1B C9B 124.7(5) . . ?
C1B N1B C9B 123.7(5) . . ?
O1B C1B N1B 123.6(5) . . ?
O1B C1B C2B 127.9(5) . . ?
N1B C1B C2B 108.5(5) . . ?
C1B C2B C3B 104.8(4) . . ?
C1B C2B C5B 112.4(4) . . ?
C3B C2B C5B 111.6(4) . . ?
C1B C2B H2B 109.3 . . ?
C3B C2B H2B 109.3 . . ?
C5B C2B H2B 109.3 . . ?
C4B C3B C8B 109.4(5) . . ?
C4B C3B C2B 104.3(4) . . ?
C8B C3B C2B 115.0(4) . . ?
C4B C3B H3B 109.3 . . ?
C8B C3B H3B 109.3 . . ?
C2B C3B H3B 109.3 . . ?
O2B C4B N1B 124.2(5) . . ?
O2B C4B C3B 126.3(5) . . ?
N1B C4B C3B 109.5(5) . . ?
C6B C5B C15B 113.6(5) . . ?
C6B C5B C2B 110.6(4) . . ?
C15B C5B C2B 113.7(5) . . ?
C6B C5B H5B 106.1 . . ?
C15B C5B H5B 106.1 . . ?
C2B C5B H5B 106.1 . . ?
C7B C6B C5B 121.1(5) . . ?
C7B C6B H6B 119.4 . . ?
C5B C6B H6B 119.4 . . ?
C6B C7B C20B 123.8(5) . . ?
C6B C7B C8B 115.7(5) . . ?
C20B C7B C8B 120.4(5) . . ?
C7B C8B C3B 110.8(4) . . ?
C7B C8B H8B1 109.5 . . ?
C3B C8B H8B1 109.5 . . ?
C7B C8B H8B2 109.5 . . ?
C3B C8B H8B2 109.5 . . ?
H8B1 C8B H8B2 108.1 . . ?
C10B C9B C14B 120.8(6) . . ?
C10B C9B N1B 120.1(5) . . ?
C14B C9B N1B 119.1(5) . . ?
C11B C10B C9B 119.9(6) . . ?
C11B C10B H10B 120.1 . . ?
C9B C10B H10B 120.1 . . ?
C10B C11B C12B 120.3(6) . . ?
C10B C11B H11B 119.9 . . ?
C12B C11B H11B 119.9 . . ?
C11B C12B C13B 119.3(6) . . ?
C11B C12B H12B 120.4 . . ?
C13B C12B H12B 120.4 . . ?
C14B C13B C12B 120.8(6) . . ?
C14B C13B H13B 119.6 . . ?
C12B C13B H13B 119.6 . . ?
C13B C14B C9B 119.1(6) . . ?
C13B C14B H14B 120.5 . . ?
C9B C14B H14B 120.5 . . ?
C16B C15B C5B 115.9(5) . . ?
C16B C15B H15C 108.3 . . ?
C5B C15B H15C 108.3 . . ?
C16B C15B H15D 108.3 . . ?
C5B C15B H15D 108.3 . . ?
H15C C15B H15D 107.4 . . ?
C18B C16B C15B 111.6(5) . . ?
C18B C16B C17B 107.9(5) . . ?
C15B C16B C17B 107.3(5) . . ?
C18B C16B C19B 109.4(5) . . ?
C15B C16B C19B 112.5(5) . . ?
C17B C16B C19B 107.9(5) . . ?
C16B C17B H17D 109.5 . . ?
C16B C17B H17E 109.5 . . ?
H17D C17B H17E 109.5 . . ?
C16B C17B H17F 109.5 . . ?
H17D C17B H17F 109.5 . . ?
H17E C17B H17F 109.5 . . ?
C16B C18B H18D 109.5 . . ?
C16B C18B H18E 109.5 . . ?
H18D C18B H18E 109.5 . . ?
C16B C18B H18F 109.5 . . ?
H18D C18B H18F 109.5 . . ?
H18E C18B H18F 109.5 . . ?
C16B C19B H19D 109.5 . . ?
C16B C19B H19E 109.5 . . ?
H19D C19B H19E 109.5 . . ?
C16B C19B H19F 109.5 . . ?
H19D C19B H19F 109.5 . . ?
H19E C19B H19F 109.5 . . ?
C25B C20B C21B 117.8(5) . . ?
C25B C20B C7B 120.1(5) . . ?
C21B C20B C7B 122.1(5) . . ?
C22B C21B C20B 120.7(5) . . ?
C22B C21B H21B 119.6 . . ?
C20B C21B H21B 119.6 . . ?
C23B C22B C21B 120.6(5) . . ?
C23B C22B H22B 119.7 . . ?
C21B C22B H22B 119.7 . . ?
C22B C23B C24B 119.5(6) . . ?
C22B C23B H23B 120.3 . . ?
C24B C23B H23B 120.3 . . ?
C23B C24B C25B 120.6(6) . . ?
C23B C24B H24B 119.7 . . ?
C25B C24B H24B 119.7 . . ?
C24B C25B C20B 120.7(5) . . ?
C24B C25B H25B 119.7 . . ?
C20B C25B H25B 119.7 . . ?

loop_
_geom_bond_atom_site_label_1
_geom_bond_atom_site_label_2
_geom_bond_distance
_geom_bond_site_symmetry_2
_geom_bond_publ_flag
O1A C1A 1.211(6) . ?
O2A C4A 1.217(6) . ?
N1A C4A 1.390(7) . ?
N1A C1A 1.405(6) . ?
N1A C9A 1.418(7) . ?
C1A C2A 1.496(7) . ?
C2A C3A 1.545(7) . ?
C2A C5A 1.568(7) . ?
C2A H2A 1.0000 . ?
C3A C4A 1.508(8) . ?
C3A C8A 1.538(7) . ?
C3A H3A 1.0000 . ?
C5A C6A 1.513(7) . ?
C5A C15A 1.542(7) . ?
C5A H5A 1.0000 . ?
C6A C7A 1.332(7) . ?
C6A H6A 0.9500 . ?
C7A C20A 1.487(7) . ?
C7A C8A 1.507(7) . ?
C8A H8A1 0.9900 . ?
C8A H8A2 0.9900 . ?
C9A C10A 1.383(7) . ?
C9A C14A 1.389(7) . ?
C10A C11A 1.377(8) . ?
C10A H10A 0.9500 . ?
C11A C12A 1.374(8) . ?
C11A H11A 0.9500 . ?
C12A C13A 1.380(8) . ?
C12A H12A 0.9500 . ?
C13A C14A 1.370(8) . ?
C13A H13A 0.9500 . ?
C14A H14A 0.9500 . ?
C15A C16A 1.536(7) . ?
C15A H15A 0.9900 . ?
C15A H15B 0.9900 . ?
C16A C19A 1.505(8) . ?
C16A C18A 1.529(8) . ?
C16A C17A 1.539(8) . ?
C17A H17A 0.9800 . ?
C17A H17B 0.9800 . ?
C17A H17C 0.9800 . ?
C18A H18A 0.9800 . ?
C18A H18B 0.9800 . ?
C18A H18C 0.9800 . ?
C19A H19A 0.9800 . ?
C19A H19B 0.9800 . ?
C19A H19C 0.9800 . ?
C20A C25A 1.384(8) . ?
C20A C21A 1.398(7) . ?
C21A C22A 1.375(8) . ?
C21A H21A 0.9500 . ?
C22A C23A 1.380(9) . ?
C22A H22A 0.9500 . ?
C23A C24A 1.372(8) . ?
C23A H23A 0.9500 . ?
C24A C25A 1.374(8) . ?
C24A H24A 0.9500 . ?
C25A H25A 0.9500 . ?
O1B C1B 1.212(6) . ?
O2B C4B 1.208(6) . ?
N1B C4B 1.385(7) . ?
N1B C1B 1.416(6) . ?
N1B C9B 1.438(7) . ?
C1B C2B 1.501(8) . ?
C2B C3B 1.543(7) . ?
C2B C5B 1.571(7) . ?
C2B H2B 1.0000 . ?
C3B C4B 1.508(8) . ?
C3B C8B 1.526(7) . ?
C3B H3B 1.0000 . ?
C5B C6B 1.509(7) . ?
C5B C15B 1.543(7) . ?
C5B H5B 1.0000 . ?
C6B C7B 1.330(7) . ?
C6B H6B 0.9500 . ?
C7B C20B 1.467(7) . ?
C7B C8B 1.517(7) . ?
C8B H8B1 0.9900 . ?
C8B H8B2 0.9900 . ?
C9B C10B 1.375(7) . ?
C9B C14B 1.383(7) . ?
C10B C11B 1.369(8) . ?
C10B H10B 0.9500 . ?
C11B C12B 1.381(9) . ?
C11B H11B 0.9500 . ?
C12B C13B 1.390(9) . ?
C12B H12B 0.9500 . ?
C13B C14B 1.366(8) . ?
C13B H13B 0.9500 . ?
C14B H14B 0.9500 . ?
C15B C16B 1.537(7) . ?
C15B H15C 0.9900 . ?
C15B H15D 0.9900 . ?
C16B C18B 1.528(8) . ?
C16B C17B 1.537(7) . ?
C16B C19B 1.538(8) . ?
C17B H17D 0.9800 . ?
C17B H17E 0.9800 . ?
C17B H17F 0.9800 . ?
C18B H18D 0.9800 . ?
C18B H18E 0.9800 . ?
C18B H18F 0.9800 . ?
C19B H19D 0.9800 . ?
C19B H19E 0.9800 . ?
C19B H19F 0.9800 . ?
C20B C25B 1.401(7) . ?
C20B C21B 1.402(7) . ?
C21B C22B 1.384(7) . ?
C21B H21B 0.9500 . ?
C22B C23B 1.378(8) . ?
C22B H22B 0.9500 . ?
C23B C24B 1.381(8) . ?
C23B H23B 0.9500 . ?
C24B C25B 1.385(8) . ?
C24B H24B 0.9500 . ?
C25B H25B 0.9500 . ?

loop_
_geom_torsion_atom_site_label_1
_geom_torsion_atom_site_label_2
_geom_torsion_atom_site_label_3
_geom_torsion_atom_site_label_4
_geom_torsion
_geom_torsion_site_symmetry_1
_geom_torsion_site_symmetry_2
_geom_torsion_site_symmetry_3
_geom_torsion_site_symmetry_4
_geom_torsion_publ_flag
C4A N1A C1A O1A 173.6(5) . . . . ?
C9A N1A C1A O1A -5.1(8) . . . . ?
C4A N1A C1A C2A -7.3(6) . . . . ?
C9A N1A C1A C2A 174.1(5) . . . . ?
O1A C1A C2A C3A -168.0(6) . . . . ?
N1A C1A C2A C3A 13.0(6) . . . . ?
O1A C1A C2A C5A 70.7(7) . . . . ?
N1A C1A C2A C5A -108.4(5) . . . . ?
C1A C2A C3A C4A -13.4(6) . . . . ?
C5A C2A C3A C4A 108.9(5) . . . . ?
C1A C2A C3A C8A -133.4(5) . . . . ?
C5A C2A C3A C8A -11.1(7) . . . . ?
C1A N1A C4A O2A 177.2(5) . . . . ?
C9A N1A C4A O2A -4.1(9) . . . . ?
C1A N1A C4A C3A -1.9(6) . . . . ?
C9A N1A C4A C3A 176.7(5) . . . . ?
C8A C3A C4A O2A -45.6(8) . . . . ?
C2A C3A C4A O2A -169.3(5) . . . . ?
C8A C3A C4A N1A 133.5(5) . . . . ?
C2A C3A C4A N1A 9.8(6) . . . . ?
C1A C2A C5A C6A 81.2(6) . . . . ?
C3A C2A C5A C6A -36.0(6) . . . . ?
C1A C2A C5A C15A -47.8(6) . . . . ?
C3A C2A C5A C15A -165.0(4) . . . . ?
C15A C5A C6A C7A 175.6(5) . . . . ?
C2A C5A C6A C7A 47.7(7) . . . . ?
C5A C6A C7A C20A 176.9(5) . . . . ?
C5A C6A C7A C8A -4.4(8) . . . . ?
C6A C7A C8A C3A -45.8(6) . . . . ?
C20A C7A C8A C3A 133.0(5) . . . . ?
C4A C3A C8A C7A -64.4(5) . . . . ?
C2A C3A C8A C7A 52.6(6) . . . . ?
C4A N1A C9A C10A 132.0(6) . . . . ?
C1A N1A C9A C10A -49.5(8) . . . . ?
C4A N1A C9A C14A -47.3(8) . . . . ?
C1A N1A C9A C14A 131.2(5) . . . . ?
C14A C9A C10A C11A 1.9(8) . . . . ?
N1A C9A C10A C11A -177.4(5) . . . . ?
C9A C10A C11A C12A -0.1(9) . . . . ?
C10A C11A C12A C13A -1.6(9) . . . . ?
C11A C12A C13A C14A 1.4(9) . . . . ?
C12A C13A C14A C9A 0.4(9) . . . . ?
C10A C9A C14A C13A -2.0(8) . . . . ?
N1A C9A C14A C13A 177.3(5) . . . . ?
C6A C5A C15A C16A 84.4(6) . . . . ?
C2A C5A C15A C16A -148.8(5) . . . . ?
C5A C15A C16A C19A -54.0(7) . . . . ?
C5A C15A C16A C18A 68.7(6) . . . . ?
C5A C15A C16A C17A -174.0(5) . . . . ?
C6A C7A C20A C25A -35.8(8) . . . . ?
C8A C7A C20A C25A 145.5(5) . . . . ?
C6A C7A C20A C21A 142.9(6) . . . . ?
C8A C7A C20A C21A -35.8(8) . . . . ?
C25A C20A C21A C22A 2.3(9) . . . . ?
C7A C20A C21A C22A -176.4(5) . . . . ?
C20A C21A C22A C23A -1.2(10) . . . . ?
C21A C22A C23A C24A 0.9(10) . . . . ?
C22A C23A C24A C25A -1.6(10) . . . . ?
C23A C24A C25A C20A 2.8(9) . . . . ?
C21A C20A C25A C24A -3.0(9) . . . . ?
C7A C20A C25A C24A 175.7(5) . . . . ?
C4B N1B C1B O1B 173.5(5) . . . . ?
C9B N1B C1B O1B -8.3(9) . . . . ?
C4B N1B C1B C2B -5.5(6) . . . . ?
C9B N1B C1B C2B 172.7(5) . . . . ?
O1B C1B C2B C3B -168.5(6) . . . . ?
N1B C1B C2B C3B 10.4(6) . . . . ?
O1B C1B C2B C5B 70.1(7) . . . . ?
N1B C1B C2B C5B -110.9(5) . . . . ?
C1B C2B C3B C4B -11.1(6) . . . . ?
C5B C2B C3B C4B 110.8(5) . . . . ?
C1B C2B C3B C8B -130.8(5) . . . . ?
C5B C2B C3B C8B -8.9(6) . . . . ?
C1B N1B C4B O2B 177.4(5) . . . . ?
C9B N1B C4B O2B -0.9(9) . . . . ?
C1B N1B C4B C3B -2.0(6) . . . . ?
C9B N1B C4B C3B 179.8(5) . . . . ?
C8B C3B C4B O2B -47.6(8) . . . . ?
C2B C3B C4B O2B -171.0(6) . . . . ?
C8B C3B C4B N1B 131.8(5) . . . . ?
C2B C3B C4B N1B 8.4(6) . . . . ?
C1B C2B C5B C6B 80.0(6) . . . . ?
C3B C2B C5B C6B -37.4(6) . . . . ?
C1B C2B C5B C15B -49.2(6) . . . . ?
C3B C2B C5B C15B -166.6(4) . . . . ?
C15B C5B C6B C7B 178.1(5) . . . . ?
C2B C5B C6B C7B 48.9(7) . . . . ?
C5B C6B C7B C20B 176.2(5) . . . . ?
C5B C6B C7B C8B -6.4(7) . . . . ?
C6B C7B C8B C3B -43.8(6) . . . . ?
C20B C7B C8B C3B 133.8(5) . . . . ?
C4B C3B C8B C7B -66.5(5) . . . . ?
C2B C3B C8B C7B 50.3(6) . . . . ?
C4B N1B C9B C10B 131.4(6) . . . . ?
C1B N1B C9B C10B -46.6(8) . . . . ?
C4B N1B C9B C14B -46.5(8) . . . . ?
C1B N1B C9B C14B 135.5(6) . . . . ?
C14B C9B C10B C11B 0.1(9) . . . . ?
N1B C9B C10B C11B -177.7(5) . . . . ?
C9B C10B C11B C12B 0.7(9) . . . . ?
C10B C11B C12B C13B -1.1(9) . . . . ?
C11B C12B C13B C14B 0.7(10) . . . . ?
C12B C13B C14B C9B 0.2(10) . . . . ?
C10B C9B C14B C13B -0.6(9) . . . . ?
N1B C9B C14B C13B 177.3(5) . . . . ?
C6B C5B C15B C16B 84.9(6) . . . . ?
C2B C5B C15B C16B -147.5(5) . . . . ?
C5B C15B C16B C18B 69.0(6) . . . . ?
C5B C15B C16B C17B -173.0(5) . . . . ?
C5B C15B C16B C19B -54.4(7) . . . . ?
C6B C7B C20B C25B -38.4(8) . . . . ?
C8B C7B C20B C25B 144.3(5) . . . . ?
C6B C7B C20B C21B 141.9(6) . . . . ?
C8B C7B C20B C21B -35.5(8) . . . . ?
C25B C20B C21B C22B 2.3(8) . . . . ?
C7B C20B C21B C22B -177.9(5) . . . . ?
C20B C21B C22B C23B -0.8(8) . . . . ?
C21B C22B C23B C24B -0.4(9) . . . . ?
C22B C23B C24B C25B 0.0(9) . . . . ?
C23B C24B C25B C20B 1.6(9) . . . . ?
C21B C20B C25B C24B -2.7(8) . . . . ?
C7B C20B C25B C24B 177.5(5) . . . . ?
